data_2217038
loop_
_publ_author_name
'Haiyun Xu'

_publ_section_title
;
 Poly[[[tetraaquacobalt(II)]-\m-bipyridine] terephthalate]
;
_journal_coeditor_code FJ2081
_journal_issue 1
_journal_name_full 'Acta Crystallographica Section E'
_journal_page_first m103
_journal_page_last m103
_journal_paper_doi 10.1107/S1600536807064045
_journal_volume 64
_journal_year 2008
_chemical_formula_iupac '[Co (C10 H8 N2) (H2 O)4] (C8 H4 O4)'
_chemical_formula_moiety 'C10 H16 Co N2 O4 2+, C8 H4 O4 2-'
_chemical_formula_sum 'C18 H20 Co N2 O8'
_chemical_formula_weight 451.29
_chemical_name_systematic
;
Poly[[[tetraaquacobalt(II)]-\m-bipyridine] terephthalate]
;
_space_group_IT_number 13
_symmetry_cell_setting monoclinic
_symmetry_space_group_name_Hall '-P 2yc'
_symmetry_space_group_name_H-M 'P 1 2/c 1'
_atom_sites_solution_hydrogens geom
_atom_sites_solution_primary direct
_atom_sites_solution_secondary difmap
_audit_creation_method SHELXL-97
_cell_angle_alpha 90.00
_cell_angle_beta 113.439(11)
_cell_angle_gamma 90.00
_cell_formula_units_Z 2
_cell_length_a 6.9516(16)
_cell_length_b 11.309(3)
_cell_length_c 12.047(3)
_cell_measurement_reflns_used 1738
_cell_measurement_temperature 298(2)
_cell_measurement_theta_max 26.361
_cell_measurement_theta_min 3.194
_cell_volume 868.9(4)
_computing_cell_refinement 'SAINT (Siemens, 1996)'
_computing_data_collection 'SMART (Siemens, 1996)'
_computing_data_reduction 'SAINT (Siemens, 1996)'
_computing_molecular_graphics 'SHELXTL (Sheldrick, 1997b)'
_computing_publication_material SHELXTL
_computing_structure_refinement 'SHELXL-97 (Sheldrick, 1997a)'
_computing_structure_solution 'SHELXS-97 (Sheldrick, 1997a)'
_diffrn_ambient_temperature 298(2)
_diffrn_measured_fraction_theta_full 0.997
_diffrn_measured_fraction_theta_max 0.997
_diffrn_measurement_device_type 'Bruker APEX CCD area-detector diffractometer'
_diffrn_measurement_method '\f and \w scans'
_diffrn_radiation_monochromator graphite
_diffrn_radiation_source 'fine-focus sealed tube'
_diffrn_radiation_type MoK\a
_diffrn_radiation_wavelength 0.71073
_diffrn_reflns_av_R_equivalents 0.0297
_diffrn_reflns_av_sigmaI/netI 0.0346
_diffrn_reflns_limit_h_max 8
_diffrn_reflns_limit_h_min -8
_diffrn_reflns_limit_k_max 6
_diffrn_reflns_limit_k_min -13
_diffrn_reflns_limit_l_max 14
_diffrn_reflns_limit_l_min -14
_diffrn_reflns_number 4541
_diffrn_reflns_theta_full 26.00
_diffrn_reflns_theta_max 26.00
_diffrn_reflns_theta_min 1.80
_exptl_absorpt_coefficient_mu 1.042
_exptl_absorpt_correction_T_max 0.8346
_exptl_absorpt_correction_T_min 0.7955
_exptl_absorpt_correction_type multi-scan
_exptl_absorpt_process_details '(SADABS; Sheldrick, 1996)'
_exptl_crystal_colour purple
_exptl_crystal_density_diffrn 1.725
_exptl_crystal_density_method 'not measured'
_exptl_crystal_description platelike
_exptl_crystal_F_000 466
_exptl_crystal_size_max 0.23
_exptl_crystal_size_mid 0.20
_exptl_crystal_size_min 0.18
_refine_diff_density_max 0.341
_refine_diff_density_min -0.383
_refine_ls_extinction_method none
_refine_ls_goodness_of_fit_ref 1.004
_refine_ls_hydrogen_treatment constr
_refine_ls_matrix_type full
_refine_ls_number_parameters 136
_refine_ls_number_reflns 1709
_refine_ls_number_restraints 0
_refine_ls_restrained_S_all 1.004
_refine_ls_R_factor_all 0.0417
_refine_ls_R_factor_gt 0.0354
_refine_ls_shift/su_max 0.000
_refine_ls_shift/su_mean 0.000
_refine_ls_structure_factor_coef Fsqd
_refine_ls_weighting_details 'calc w=1/[\s^2^(Fo^2^)+(0.0472P)^2^+0.0000P] where P=(Fo^2^+2Fc^2^)/3'
_refine_ls_weighting_scheme calc
_refine_ls_wR_factor_gt 0.0832
_refine_ls_wR_factor_ref 0.0855
_reflns_number_gt 1467
_reflns_number_total 1709
_reflns_threshold_expression >2sigma(I)
_cod_data_source_file fj2081.cif
_cod_data_source_block I
_cod_depositor_comments
;
The following automatic conversions were performed:
'_symmetry_cell_setting' value 'Monoclinic' changed to 'monoclinic'
according to '/home/saulius/struct/CIF-dictionaries/cif_core.dic'
dictionary named 'cif_core.dic' version 2.4.1 from 2010-06-29.

Automatic conversion script
Id: cif_fix_enum 1527 2010-12-29 10:47:43Z saulius 

The following automatic conversions were performed:

'_symmetry_cell_setting' value 'Monoclinic' changed to 'monoclinic'
according to /home/saulius/struct/CIF-dictionaries/cif_core.dic
dictionary named 'cif_core.dic' version 2.4.1 from 2010-06-29.

Automatic conversion script
Id: cif_fix_values 1715 2011-07-08 13:25:40Z adriana 
;
_cod_original_sg_symbol_H-M 'P 2/c'
_cod_database_code 2217038
_cod_database_fobs_code 2217038

loop_
_symmetry_equiv_pos_as_xyz
'x, y, z'
'-x, y, -z+1/2'
'-x, -y, -z'
'x, -y, z-1/2'

loop_
_atom_site_type_symbol
_atom_site_label
_atom_site_fract_x
_atom_site_fract_y
_atom_site_fract_z
_atom_site_U_iso_or_equiv
_atom_site_adp_type
_atom_site_calc_flag
_atom_site_refinement_flags
_atom_site_occupancy
Co Co1 1.0000 0.10367(3) 0.7500 0.02552(16) Uani d S 1
O O1 0.8160(2) 0.09545(12) 0.84965(13) 0.0328(4) Uani d . 1
H H1A 0.7383 0.1504 0.8486 0.049 Uiso d R 1
H H1B 0.7478 0.0347 0.8427 0.049 Uiso d R 1
O O2 1.2845(2) 0.11337(13) 0.90757(14) 0.0375(4) Uani d . 1
H H2A 1.3146 0.1108 0.9806 0.056 Uiso d R 1
H H2B 1.3833 0.1421 0.8961 0.056 Uiso d R 1
O O3 0.3954(3) 0.10827(13) 0.15243(14) 0.0408(4) Uani d . 1
O O4 0.4395(3) 0.72447(14) 0.14960(13) 0.0388(4) Uani d . 1
N N1 1.0000 0.2930(2) 0.7500 0.0276(6) Uani d S 1
N N2 1.0000 0.9178(2) 0.7500 0.0280(6) Uani d S 1
C C1 0.9666(3) 0.3547(2) 0.64971(18) 0.0290(5) Uani d . 1
H H1 0.9431 0.3135 0.5787 0.035 Uiso calc R 1
C C2 0.9650(3) 0.47594(19) 0.64631(18) 0.0279(5) Uani d . 1
H H2 0.9404 0.5149 0.5739 0.033 Uiso calc R 1
C C3 1.0000 0.5404(3) 0.7500 0.0240(6) Uani d S 1
C C4 1.0000 0.6709(2) 0.7500 0.0236(6) Uani d S 1
C C5 0.9079(3) 0.73486(19) 0.64383(18) 0.0297(5) Uani d . 1
H H5 0.8440 0.6959 0.5702 0.036 Uiso calc R 1
C C6 0.9115(4) 0.8560(2) 0.64790(18) 0.0312(5) Uani d . 1
H H6 0.8488 0.8973 0.5756 0.037 Uiso calc R 1
C C7 0.5000 0.1599(3) 0.2500 0.0296(7) Uani d S 1
C C8 0.5000 0.2937(3) 0.2500 0.0266(7) Uani d S 1
C C9 0.4552(3) 0.3556(2) 0.14378(18) 0.0298(5) Uani d . 1
H H9 0.4237 0.3149 0.0716 0.036 Uiso calc R 1
C C10 0.4569(3) 0.4778(2) 0.14440(18) 0.0289(5) Uani d . 1
H H10 0.4286 0.5186 0.0725 0.035 Uiso calc R 1
C C11 0.5000 0.5404(3) 0.2500 0.0262(6) Uani d S 1
C C12 0.5000 0.6732(3) 0.2500 0.0292(7) Uani d S 1

loop_
_atom_site_aniso_label
_atom_site_aniso_U_11
_atom_site_aniso_U_22
_atom_site_aniso_U_33
_atom_site_aniso_U_12
_atom_site_aniso_U_13
_atom_site_aniso_U_23
Co1 0.0308(3) 0.0183(2) 0.0248(2) 0.000 0.00822(18) 0.000
O1 0.0393(9) 0.0230(8) 0.0393(9) 0.0006(6) 0.0191(7) 0.0003(6)
O2 0.0336(9) 0.0429(10) 0.0294(8) -0.0055(7) 0.0058(7) 0.0006(7)
O3 0.0531(11) 0.0316(10) 0.0323(9) -0.0097(7) 0.0111(8) -0.0022(7)
O4 0.0501(10) 0.0294(9) 0.0326(9) 0.0042(8) 0.0118(7) 0.0049(7)
N1 0.0295(13) 0.0213(13) 0.0284(13) 0.000 0.0076(11) 0.000
N2 0.0326(14) 0.0216(13) 0.0281(14) 0.000 0.0103(11) 0.000
C1 0.0336(12) 0.0245(11) 0.0269(11) -0.0004(9) 0.0099(9) -0.0036(9)
C2 0.0342(12) 0.0244(11) 0.0240(11) 0.0008(9) 0.0106(9) 0.0035(9)
C3 0.0176(13) 0.0228(16) 0.0296(15) 0.000 0.0072(12) 0.000
C4 0.0240(15) 0.0201(15) 0.0269(15) 0.000 0.0105(12) 0.000
C5 0.0353(12) 0.0228(11) 0.0266(11) -0.0024(9) 0.0076(9) -0.0032(9)
C6 0.0412(13) 0.0244(11) 0.0235(11) 0.0001(10) 0.0081(9) 0.0029(9)
C7 0.0341(17) 0.0271(17) 0.0300(17) 0.000 0.0155(14) 0.000
C8 0.0204(14) 0.0268(16) 0.0294(16) 0.000 0.0066(12) 0.000
C9 0.0314(12) 0.0286(12) 0.0254(11) 0.0016(10) 0.0070(9) -0.0036(9)
C10 0.0290(11) 0.0313(12) 0.0242(11) 0.0015(9) 0.0083(9) 0.0042(9)
C11 0.0191(14) 0.0279(17) 0.0286(15) 0.000 0.0064(12) 0.000
C12 0.0240(15) 0.0274(17) 0.0328(17) 0.000 0.0078(13) 0.000

loop_
_atom_type_symbol
_atom_type_description
_atom_type_scat_dispersion_real
_atom_type_scat_dispersion_imag
_atom_type_scat_source
C C 0.0033 0.0016 'International Tables Vol C Tables 4.2.6.8 and 6.1.1.4'
H H 0.0000 0.0000 'International Tables Vol C Tables 4.2.6.8 and 6.1.1.4'
N N 0.0061 0.0033 'International Tables Vol C Tables 4.2.6.8 and 6.1.1.4'
O O 0.0106 0.0060 'International Tables Vol C Tables 4.2.6.8 and 6.1.1.4'
Co Co 0.3494 0.9721 'International Tables Vol C Tables 4.2.6.8 and 6.1.1.4'

loop_
_geom_angle_atom_site_label_1
_geom_angle_atom_site_label_2
_geom_angle_atom_site_label_3
_geom_angle_site_symmetry_1
_geom_angle_site_symmetry_3
_geom_angle
O1 Co1 O1 2_756 . 174.86(8)
O1 Co1 N2 . 1_545 87.43(4)
O1 Co1 O2 2_756 . 87.16(6)
O1 Co1 O2 . . 93.11(6)
N2 Co1 O2 1_545 . 92.95(4)
O1 Co1 O2 . 2_756 87.16(6)
O2 Co1 O2 . 2_756 174.10(8)
O1 Co1 N1 . . 92.57(4)
N2 Co1 N1 1_545 . 180.0000(10)
O2 Co1 N1 . . 87.05(4)
Co1 O1 H1A . . 120.7
Co1 O1 H1B . . 116.3
H1A O1 H1B . . 106.4
Co1 O2 H2A . . 134.8
Co1 O2 H2B . . 114.4
H2A O2 H2B . . 108.8
C1 N1 C1 2_756 . 116.9(3)
C1 N1 Co1 . . 121.54(13)
C6 N2 C6 . 2_756 116.8(3)
C6 N2 Co1 . 1_565 121.62(13)
N1 C1 C2 . . 123.12(19)
N1 C1 H1 . . 118.4
C2 C1 H1 . . 118.4
C1 C2 C3 . . 120.27(19)
C1 C2 H2 . . 119.9
C3 C2 H2 . . 119.9
C2 C3 C2 . 2_756 116.3(3)
C2 C3 C4 . . 121.86(13)
C5 C4 C5 2_756 . 117.0(3)
C5 C4 C3 . . 121.50(13)
C6 C5 C4 . . 119.6(2)
C6 C5 H5 . . 120.2
C4 C5 H5 . . 120.2
N2 C6 C5 . . 123.5(2)
N2 C6 H6 . . 118.2
C5 C6 H6 . . 118.2
O3 C7 O3 . 2_655 124.5(3)
O3 C7 C8 . . 117.76(15)
C9 C8 C9 2_655 . 119.1(3)
C9 C8 C7 . . 120.44(14)
C8 C9 C10 . . 120.2(2)
C8 C9 H9 . . 119.9
C10 C9 H9 . . 119.9
C11 C10 C9 . . 121.1(2)
C11 C10 H10 . . 119.5
C9 C10 H10 . . 119.5
C10 C11 C10 . 2_655 118.3(3)
C10 C11 C12 . . 120.85(14)
O4 C12 O4 2_655 . 124.9(3)
O4 C12 C11 . . 117.55(14)

loop_
_geom_bond_atom_site_label_1
_geom_bond_atom_site_label_2
_geom_bond_distance
Co1 O1 2.0754(15)
Co1 O2 2.1308(16)
Co1 N1 2.142(3)
O1 H1A 0.8199
O1 H1B 0.8200
O2 H2A 0.8199
O2 H2B 0.8199
O3 C7 1.253(2)
O4 C12 1.253(2)
N1 C1 1.333(2)
N2 C6 1.334(2)
C1 C2 1.372(3)
C1 H1 0.9300
C2 C3 1.382(2)
C2 H2 0.9300
C3 C4 1.475(4)
C4 C5 1.385(2)
C5 C6 1.370(3)
C5 H5 0.9300
C6 H6 0.9300
C7 C8 1.514(4)
C8 C9 1.381(3)
C9 C10 1.382(3)
C9 H9 0.9300
C10 C11 1.381(3)
C10 H10 0.9300
C11 C12 1.501(4)

loop_
_geom_hbond_atom_site_label_D
_geom_hbond_atom_site_label_H
_geom_hbond_atom_site_label_A
_geom_hbond_site_symmetry_A
_geom_hbond_distance_DH
_geom_hbond_distance_HA
_geom_hbond_distance_DA
_geom_hbond_angle_DHA
O2 H2A O3 1_656 0.82 1.92 2.737(2) 178
O1 H1A O4 3_666 0.82 1.88 2.705(2) 178
O2 H2B O4 3_766 0.82 2.15 2.927(2) 158
O1 H1B O3 3_656 0.82 1.91 2.728(2) 173

loop_
_geom_torsion_atom_site_label_1
_geom_torsion_atom_site_label_2
_geom_torsion_atom_site_label_3
_geom_torsion_atom_site_label_4
_geom_torsion_site_symmetry_1
_geom_torsion_site_symmetry_4
_geom_torsion
O1 Co1 N1 C1 . . -134.70(11)
O2 Co1 N1 C1 . . 132.32(11)
C1 N1 C1 C2 2_756 . -0.13(14)
Co1 N1 C1 C2 . . 179.87(14)
N1 C1 C2 C3 . . 0.3(3)
C1 C2 C3 C2 . 2_756 -0.12(13)
C1 C2 C3 C4 . . 179.88(13)
C2 C3 C4 C5 . . 18.88(14)
C5 C4 C5 C6 2_756 . 0.02(15)
C3 C4 C5 C6 . . -179.98(15)
C6 N2 C6 C5 2_756 . 0.02(16)
Co1 N2 C6 C5 1_565 . -179.98(16)
C4 C5 C6 N2 . . 0.0(3)
O3 C7 C8 C9 . . -23.07(14)
C9 C8 C9 C10 2_655 . 0.48(13)
C7 C8 C9 C10 . . -179.52(13)
C8 C9 C10 C11 . . -1.0(3)
C9 C10 C11 C10 . 2_655 0.49(14)
C9 C10 C11 C12 . . -179.51(14)
C10 C11 C12 O4 . . 6.91(12)
